data_2014771
loop_
_publ_author_name
'Plitt, Patrick'
'Rominger, Frank'
'Kr\"amer, Roland'

_publ_section_title
;<i>N</i>,<i>N</i>:<i>N</i>',<i>N</i>'-Bis(2,2'-dihydroxybiphenyl-3,3'-dimethylidene)benzene-1,2-diamine
 dimethyl sulfoxide tetrasolvate
;
_journal_issue 6
_journal_name_full 'Acta Crystallographica Section C'
_journal_page_first o396
_journal_page_last o397
_journal_paper_doi 10.1107/S010827010501022X
_journal_volume 61
_journal_year 2005
_chemical_formula_iupac 'C40 H28 N4 O4 , 4C2 H6 O S'
_chemical_formula_moiety 'C40 H28 N4 O4 , 4C2 H6 O S'
_chemical_formula_sum 'C48 H52 N4 O8 S4'
_chemical_formula_weight 941.18
_chemical_name_systematic
;8,15,28,35-
tetraazaheptacyclo[35.3.1.1^2,6^.1^17,21^.1^22,26^.0^9,14^.O^29,34^]tetraconta-
37,38,39,40-tetrol
 dimethyl sulfoxide tetrasolvate
;
_space_group_IT_number 2
_symmetry_cell_setting triclinic
_symmetry_space_group_name_Hall '-P 1'
_symmetry_space_group_name_H-M 'P -1'
_atom_sites_solution_hydrogens geom
_atom_sites_solution_primary direct
_atom_sites_solution_secondary difmap
_audit_creation_method SHELXL97
_cell_angle_alpha 99.6030(10)
_cell_angle_beta 110.874(2)
_cell_angle_gamma 112.700(2)
_cell_formula_units_Z 1
_cell_length_a 10.4876(6)
_cell_length_b 11.2572(7)
_cell_length_c 12.4998(8)
_cell_measurement_reflns_used 1790
_cell_measurement_temperature 200(2)
_cell_measurement_theta_max 27.49
_cell_measurement_theta_min 1.86
_cell_volume 1190.15(13)
_computing_cell_refinement SMART
_computing_data_collection 'SMART (Bruker, 2001)'
_computing_data_reduction 'SHELXTL (Bruker, 2001)'
_computing_molecular_graphics SHELXTL
_computing_publication_material SHELXTL
_computing_structure_refinement SHELXTL
_computing_structure_solution SHELXTL
_diffrn_ambient_temperature 200(2)
_diffrn_measured_fraction_theta_full 0.995
_diffrn_measured_fraction_theta_max 0.995
_diffrn_measurement_device_type 'Bruker SMART CCD area-detector'
_diffrn_measurement_method '\f and \w'
_diffrn_radiation_monochromator graphite
_diffrn_radiation_source 'normal-focus sealed tube'
_diffrn_radiation_type MoK\a
_diffrn_radiation_wavelength 0.71073
_diffrn_reflns_av_R_equivalents 0.0643
_diffrn_reflns_av_sigmaI/netI 0.1006
_diffrn_reflns_limit_h_max 12
_diffrn_reflns_limit_h_min -12
_diffrn_reflns_limit_k_max 13
_diffrn_reflns_limit_k_min -13
_diffrn_reflns_limit_l_max 15
_diffrn_reflns_limit_l_min -15
_diffrn_reflns_number 10638
_diffrn_reflns_theta_full 25.34
_diffrn_reflns_theta_max 25.34
_diffrn_reflns_theta_min 1.86
_exptl_absorpt_coefficient_mu 0.256
_exptl_absorpt_correction_T_max 0.9798
_exptl_absorpt_correction_T_min 0.8864
_exptl_absorpt_correction_type multi-scan
_exptl_absorpt_process_details '(SADABS; Bruker, 1997)'
_exptl_crystal_colour yellow
_exptl_crystal_density_diffrn 1.313
_exptl_crystal_density_method 'not measured'
_exptl_crystal_description polyhedron
_exptl_crystal_F_000 496
_exptl_crystal_size_max 0.12
_exptl_crystal_size_mid 0.10
_exptl_crystal_size_min 0.08
_refine_diff_density_max 0.190
_refine_diff_density_min -0.288
_refine_ls_extinction_method none
_refine_ls_goodness_of_fit_ref 0.985
_refine_ls_hydrogen_treatment mixed
_refine_ls_matrix_type full
_refine_ls_number_parameters 315
_refine_ls_number_reflns 4343
_refine_ls_number_restraints 36
_refine_ls_restrained_S_all 0.982
_refine_ls_R_factor_all 0.1137
_refine_ls_R_factor_gt 0.0491
_refine_ls_shift/su_max 0.001
_refine_ls_shift/su_mean 0.000
_refine_ls_structure_factor_coef Fsqd
_refine_ls_weighting_details 'calc w = 1/[\s^2^(Fo^2^)+(0.0446P)^2^+0.0226P] where P=(Fo^2^+2Fc^2^)/3'
_refine_ls_weighting_scheme calc
_refine_ls_wR_factor_gt 0.0933
_refine_ls_wR_factor_ref 0.1116
_reflns_number_gt 2489
_reflns_number_total 4343
_reflns_threshold_expression I>2\s(I)
_cod_data_source_file av1234.cif
_cod_data_source_block I
_cod_depositor_comments
;
The following automatic conversions were performed:
'_symmetry_cell_setting' value 'Triclinic' changed to 'triclinic'
according to '/home/saulius/struct/CIF-dictionaries/cif_core.dic'
dictionary named 'cif_core.dic' version 2.4.1 from 2010-06-29.

Automatic conversion script
Id: cif_fix_enum 1527 2010-12-29 10:47:43Z saulius 

The following automatic conversions were performed:

'_symmetry_cell_setting' value 'Triclinic' changed to 'triclinic'
according to /home/saulius/struct/CIF-dictionaries/cif_core.dic
dictionary named 'cif_core.dic' version 2.4.1 from 2010-06-29.

Automatic conversion script
Id: cif_fix_values 1715 2011-07-08 13:25:40Z adriana 
;
_cod_original_sg_symbol_H-M P-1
_cod_database_code 2014771
_cod_database_fobs_code 2014771

loop_
_symmetry_equiv_pos_as_xyz
'x, y, z'
'-x, -y, -z'

loop_
_atom_site_label
_atom_site_fract_x
_atom_site_fract_y
_atom_site_fract_z
_atom_site_U_iso_or_equiv
_atom_site_adp_type
_atom_site_calc_flag
_atom_site_refinement_flags
_atom_site_occupancy
_atom_site_disorder_assembly
_atom_site_disorder_group
_atom_site_type_symbol
C1 0.8732(3) 0.0938(3) 0.8449(2) 0.0265(7) Uani d . 1 . . C
C2 0.7859(3) 0.1544(3) 0.7926(2) 0.0268(7) Uani d . 1 . . C
O2 0.8601(2) 0.27820(19) 0.78267(18) 0.0331(5) Uani d . 1 . . O
H2 0.781(4) 0.302(3) 0.744(3) 0.076(12) Uiso d . 1 . . H
C3 0.6228(3) 0.0874(3) 0.7487(2) 0.0273(7) Uani d . 1 . . C
C4 0.5513(4) -0.0374(3) 0.7635(3) 0.0342(8) Uani d . 1 . . C
H4 0.4418 -0.0824 0.7349 0.041 Uiso calc R 1 . . H
C5 0.6361(4) -0.0960(3) 0.8182(3) 0.0380(8) Uani d . 1 . . C
H5 0.5867 -0.1800 0.8297 0.046 Uiso calc R 1 . . H
C6 0.7962(4) -0.0309(3) 0.8569(2) 0.0341(8) Uani d . 1 . . C
H6 0.8545 -0.0733 0.8926 0.041 Uiso calc R 1 . . H
C11 1.0434(3) 0.1578(3) 0.8825(2) 0.0282(7) Uani d . 1 . . C
C12 1.1523(3) 0.2704(3) 0.9918(2) 0.0266(7) Uani d . 1 . . C
O12 1.0988(2) 0.3194(2) 1.06285(19) 0.0322(5) Uani d . 1 . . O
H12 1.181(4) 0.382(4) 1.135(3) 0.081(13) Uiso d . 1 . . H
C13 1.3126(3) 0.3282(3) 1.0279(3) 0.0276(7) Uani d . 1 . . C
C14 1.3625(4) 0.2722(3) 0.9525(3) 0.0363(8) Uani d . 1 . . C
H14 1.4706 0.3114 0.9755 0.044 Uiso calc R 1 . . H
C15 1.2571(4) 0.1615(3) 0.8458(3) 0.0410(8) Uani d . 1 . . C
H15 1.2917 0.1241 0.7952 0.049 Uiso calc R 1 . . H
C16 1.0996(3) 0.1050(3) 0.8130(3) 0.0335(8) Uani d . 1 . . C
H16 1.0274 0.0270 0.7401 0.040 Uiso calc R 1 . . H
C17 1.4276(3) 0.4326(3) 1.1471(3) 0.0298(7) Uani d . 1 . . C
H17 1.5349 0.4622 1.1713 0.036 Uiso calc R 1 . . H
N18 1.3894(3) 0.4864(2) 1.2211(2) 0.0286(6) Uani d . 1 . . N
C21 1.5059(3) 0.5707(3) 1.3436(3) 0.0275(7) Uani d . 1 . . C
C22 1.6028(3) 0.5273(3) 1.4127(3) 0.0314(7) Uani d . 1 . . C
H22 1.5960 0.4425 1.3765 0.038 Uiso calc R 1 . . H
C23 1.7091(3) 0.6061(3) 1.5339(3) 0.0340(8) Uani d . 1 . . C
H23 1.7741 0.5748 1.5809 0.041 Uiso calc R 1 . . H
C24 1.7207(3) 0.7300(3) 1.5864(3) 0.0361(8) Uani d . 1 . . C
H24 1.7934 0.7840 1.6698 0.043 Uiso calc R 1 . . H
C25 1.6269(3) 0.7756(3) 1.5180(3) 0.0354(8) Uani d . 1 . . C
H25 1.6368 0.8619 1.5545 0.043 Uiso calc R 1 . . H
C26 1.5180(3) 0.6969(3) 1.3965(3) 0.0275(7) Uani d . 1 . . C
N27 1.4145(3) 0.7378(2) 1.3249(2) 0.0294(6) Uani d . 1 . . N
C28 1.4728(3) 0.8565(3) 1.3150(2) 0.0299(7) Uani d . 1 . . C
H28 1.5830 0.9099 1.3508 0.036 Uiso calc R 1 . . H
S1 0.93529(10) 0.25776(9) 0.45586(8) 0.0379(3) Uani d PD 0.933(3) A 1 S
O11 0.8233(7) 0.1130(5) 0.3751(3) 0.0559(13) Uani d PD 0.933(3) A 1 O
C31 1.0499(5) 0.2568(6) 0.6001(4) 0.0532(14) Uani d PD 0.933(3) A 1 C
H31A 0.9812 0.2053 0.6313 0.080 Uiso calc PR 0.933(3) A 1 H
H31B 1.1198 0.3516 0.6580 0.080 Uiso calc PR 0.933(3) A 1 H
H31C 1.1117 0.2130 0.5904 0.080 Uiso calc PR 0.933(3) A 1 H
C32 0.8283(6) 0.3265(5) 0.5022(6) 0.0588(15) Uani d PD 0.933(3) A 1 C
H32A 0.7591 0.3378 0.4325 0.088 Uiso calc PR 0.933(3) A 1 H
H32B 0.9009 0.4161 0.5683 0.088 Uiso calc PR 0.933(3) A 1 H
H32C 0.7661 0.2634 0.5313 0.088 Uiso calc PR 0.933(3) A 1 H
S2 0.84997(10) 0.35728(8) 0.17968(7) 0.0406(3) Uani d D 1 . . S
O21 0.7445(3) 0.3809(2) 0.2251(2) 0.0598(7) Uani d D 1 . . O
C41 0.7608(4) 0.1772(3) 0.1046(3) 0.0626(11) Uani d D 1 . . C
H41A 0.7624 0.1315 0.1649 0.094 Uiso calc R 1 . . H
H41B 0.8180 0.1576 0.0633 0.094 Uiso calc R 1 . . H
H41C 0.6526 0.1429 0.0441 0.094 Uiso calc R 1 . . H
C42 0.8245(4) 0.4064(3) 0.0499(3) 0.0434(9) Uani d D 1 . . C
H42A 0.7143 0.3541 -0.0111 0.065 Uiso calc R 1 . . H
H42B 0.8875 0.3873 0.0147 0.065 Uiso calc R 1 . . H
H42C 0.8576 0.5050 0.0739 0.065 Uiso calc R 1 . . H
S1B 0.862(2) 0.1692(17) 0.5114(15) 0.075(7) Uiso d PD 0.067(3) A 2 S
O11B 0.811(11) 0.094(10) 0.381(3) 0.075(7) Uiso d PD 0.067(3) A 2 O
C31B 1.067(4) 0.231(10) 0.586(9) 0.075(7) Uiso d PD 0.067(3) A 2 C
H31D 1.1053 0.2596 0.6749 0.112 Uiso calc PR 0.067(3) A 2 H
H31E 1.1199 0.3102 0.5655 0.112 Uiso calc PR 0.067(3) A 2 H
H31F 1.0897 0.1580 0.5593 0.112 Uiso calc PR 0.067(3) A 2 H
C32B 0.867(11) 0.330(5) 0.515(11) 0.075(7) Uiso d PD 0.067(3) A 2 C
H32D 0.8043 0.3227 0.4318 0.112 Uiso calc PR 0.067(3) A 2 H
H32E 0.9749 0.4016 0.5462 0.112 Uiso calc PR 0.067(3) A 2 H
H32F 0.8244 0.3531 0.5682 0.112 Uiso calc PR 0.067(3) A 2 H

loop_
_atom_site_aniso_label
_atom_site_aniso_U_11
_atom_site_aniso_U_22
_atom_site_aniso_U_33
_atom_site_aniso_U_12
_atom_site_aniso_U_13
_atom_site_aniso_U_23
C1 0.0310(18) 0.0276(17) 0.0193(15) 0.0153(15) 0.0099(14) 0.0060(13)
C2 0.0324(18) 0.0201(16) 0.0255(16) 0.0104(14) 0.0148(15) 0.0053(13)
O2 0.0298(13) 0.0299(12) 0.0435(13) 0.0155(10) 0.0170(11) 0.0190(10)
C3 0.0310(18) 0.0246(17) 0.0222(16) 0.0130(15) 0.0099(14) 0.0056(13)
C4 0.0304(18) 0.0284(18) 0.0322(18) 0.0080(15) 0.0112(15) 0.0077(15)
C5 0.040(2) 0.0226(17) 0.0389(19) 0.0075(16) 0.0135(17) 0.0124(15)
C6 0.043(2) 0.0285(17) 0.0259(17) 0.0188(16) 0.0098(16) 0.0077(14)
C11 0.0342(19) 0.0268(17) 0.0266(16) 0.0175(15) 0.0136(15) 0.0104(14)
C12 0.0335(19) 0.0242(16) 0.0297(17) 0.0185(15) 0.0163(15) 0.0118(14)
O12 0.0276(13) 0.0360(12) 0.0294(12) 0.0162(11) 0.0130(11) 0.0020(10)
C13 0.0291(18) 0.0282(17) 0.0307(17) 0.0179(15) 0.0132(15) 0.0138(14)
C14 0.0320(19) 0.045(2) 0.041(2) 0.0229(17) 0.0201(17) 0.0172(17)
C15 0.046(2) 0.053(2) 0.0363(19) 0.0322(19) 0.0239(18) 0.0123(17)
C16 0.039(2) 0.0335(18) 0.0277(17) 0.0207(16) 0.0125(16) 0.0084(14)
C17 0.0265(18) 0.0297(17) 0.0371(18) 0.0157(15) 0.0148(16) 0.0153(15)
N18 0.0268(14) 0.0291(14) 0.0291(14) 0.0156(12) 0.0110(12) 0.0075(12)
C21 0.0229(17) 0.0270(17) 0.0327(18) 0.0119(14) 0.0134(15) 0.0102(14)
C22 0.0283(18) 0.0319(17) 0.0361(18) 0.0168(15) 0.0148(16) 0.0118(15)
C23 0.0224(17) 0.044(2) 0.0348(19) 0.0179(15) 0.0105(15) 0.0135(16)
C24 0.0296(19) 0.039(2) 0.0285(17) 0.0133(16) 0.0075(15) 0.0078(15)
C25 0.036(2) 0.0321(18) 0.0347(19) 0.0162(16) 0.0148(17) 0.0069(15)
C26 0.0214(17) 0.0303(17) 0.0346(18) 0.0142(14) 0.0143(15) 0.0124(15)
N27 0.0279(15) 0.0258(14) 0.0339(15) 0.0147(12) 0.0133(12) 0.0072(12)
C28 0.0280(18) 0.0312(18) 0.0260(16) 0.0133(15) 0.0123(14) 0.0028(14)
S1 0.0304(6) 0.0462(6) 0.0326(5) 0.0155(5) 0.0130(4) 0.0148(4)
O11 0.0488(19) 0.044(2) 0.0483(16) 0.0185(18) 0.0108(14) -0.0073(15)
C31 0.046(3) 0.078(3) 0.041(3) 0.035(2) 0.017(2) 0.027(2)
C32 0.066(4) 0.067(3) 0.044(3) 0.046(3) 0.016(3) 0.006(2)
S2 0.0440(5) 0.0432(5) 0.0349(5) 0.0250(4) 0.0160(4) 0.0096(4)
O21 0.0831(19) 0.0752(18) 0.0555(15) 0.0557(16) 0.0474(15) 0.0233(13)
C41 0.100(3) 0.040(2) 0.066(3) 0.032(2) 0.057(2) 0.0220(19)
C42 0.042(2) 0.046(2) 0.051(2) 0.0234(17) 0.0255(18) 0.0219(17)

loop_
_atom_type_symbol
_atom_type_description
_atom_type_scat_dispersion_real
_atom_type_scat_dispersion_imag
_atom_type_scat_source
C C 0.0033 0.0016 'International Tables Vol C Tables 4.2.6.8 and 6.1.1.4'
H H 0.0000 0.0000 'International Tables Vol C Tables 4.2.6.8 and 6.1.1.4'
N N 0.0061 0.0033 'International Tables Vol C Tables 4.2.6.8 and 6.1.1.4'
O O 0.0106 0.0060 'International Tables Vol C Tables 4.2.6.8 and 6.1.1.4'
S S 0.1246 0.1234 'International Tables Vol C Tables 4.2.6.8 and 6.1.1.4'

loop_
_geom_angle_atom_site_label_1
_geom_angle_atom_site_label_2
_geom_angle_atom_site_label_3
_geom_angle_site_symmetry_1
_geom_angle_site_symmetry_3
_geom_angle
_geom_angle_publ_flag
C6 C1 C2 . . 118.1(3) ?
C6 C1 C11 . . 120.8(3) ?
C2 C1 C11 . . 121.0(3) ?
O2 C2 C1 . . 118.8(3) ?
O2 C2 C3 . . 120.6(3) yes
C1 C2 C3 . . 120.5(3) ?
C2 O2 N27 . 2_767 87.30(16) ?
C2 O2 H2 . . 107(2) yes
C4 C3 C2 . . 119.1(3) ?
C4 C3 C28 . 2_767 119.4(3) ?
C2 C3 C28 . 2_767 121.5(3) yes
C5 C4 C3 . . 121.1(3) ?
C5 C4 H4 . . 119.5 ?
C3 C4 H4 . . 119.5 ?
C4 C5 C6 . . 119.0(3) ?
C4 C5 H5 . . 120.5 ?
C6 C5 H5 . . 120.5 ?
C1 C6 C5 . . 122.2(3) ?
C1 C6 H6 . . 118.9 ?
C5 C6 H6 . . 118.9 ?
C16 C11 C12 . . 117.8(3) ?
C16 C11 C1 . . 121.1(3) ?
C12 C11 C1 . . 121.1(3) ?
O12 C12 C13 . . 121.0(2) ?
O12 C12 C11 . . 118.3(3) ?
C13 C12 C11 . . 120.7(3) ?
C12 O12 N18 . . 86.96(16) ?
C12 O12 H12 . . 108(2) ?
C14 C13 C12 . . 118.9(3) ?
C14 C13 C17 . . 119.1(3) ?
C12 C13 C17 . . 121.6(3) ?
C15 C14 C13 . . 120.9(3) ?
C15 C14 H14 . . 119.6 ?
C13 C14 H14 . . 119.5 ?
C14 C15 C16 . . 119.1(3) ?
C14 C15 H15 . . 120.4 ?
C16 C15 H15 . . 120.4 ?
C11 C16 C15 . . 122.5(3) ?
C11 C16 H16 . . 118.8 ?
C15 C16 H16 . . 118.8 ?
N18 C17 C13 . . 122.2(3) ?
N18 C17 H17 . . 118.9 ?
C13 C17 H17 . . 118.9 ?
C17 N18 C21 . . 118.7(2) ?
C17 N18 H12 . . 98.7(12) ?
C21 N18 H12 . . 139.8(11) ?
C17 N18 O12 . . 88.05(17) ?
C21 N18 O12 . . 150.31(19) ?
C22 C21 C26 . . 119.6(3) ?
C22 C21 N18 . . 121.1(3) ?
C26 C21 N18 . . 119.3(2) ?
C23 C22 C21 . . 120.6(3) ?
C23 C22 H22 . . 119.7 ?
C21 C22 H22 . . 119.7 ?
C24 C23 C22 . . 119.9(3) ?
C24 C23 H23 . . 120.0 ?
C22 C23 H23 . . 120.0 ?
C25 C24 C23 . . 120.0(3) ?
C25 C24 H24 . . 120.0 ?
C23 C24 H24 . . 120.0 ?
C24 C25 C26 . . 120.8(3) ?
C24 C25 H25 . . 119.6 ?
C26 C25 H25 . . 119.6 ?
C25 C26 C21 . . 119.0(3) ?
C25 C26 N27 . . 122.3(3) ?
C21 C26 N27 . . 118.7(2) yes
C28 N27 C26 . . 118.4(2) yes
N27 C28 C3 . 2_767 122.9(3) yes
N27 C28 H28 . . 118.6 ?
C3 C28 H28 2_767 . 118.6 ?
O11 S1 C31 . . 107.4(3) ?
O11 S1 C32 . . 106.7(3) ?
C31 S1 C32 . . 97.9(2) ?
O21 S2 C42 . . 107.22(14) ?
O21 S2 C41 . . 106.48(16) ?
C42 S2 C41 . . 98.27(16) ?
S2 C41 H41A . . 109.5 ?
S2 C41 H41B . . 109.5 ?
H41A C41 H41B . . 109.5 ?
S2 C41 H41C . . 109.5 ?
H41A C41 H41C . . 109.5 ?
H41B C41 H41C . . 109.5 ?
S2 C42 H42A . . 109.5 ?
S2 C42 H42B . . 109.5 ?
H42A C42 H42B . . 109.5 ?
S2 C42 H42C . . 109.5 ?
H42A C42 H42C . . 109.5 ?
H42B C42 H42C . . 109.5 ?
O11B S1B C32B . . 105(2) ?
O11B S1B C31B . . 105(2) ?
C32B S1B C31B . . 98.0(19) ?
S1B C31B H31D . . 109.5 ?
S1B C31B H31E . . 109.5 ?
H31D C31B H31E . . 109.5 ?
S1B C31B H31F . . 109.5 ?
H31D C31B H31F . . 109.5 ?
H31E C31B H31F . . 109.5 ?
S1B C32B H32D . . 109.5 ?
S1B C32B H32E . . 109.5 ?
H32D C32B H32E . . 109.5 ?
S1B C32B H32F . . 109.5 ?
H32D C32B H32F . . 109.5 ?
H32E C32B H32F . . 109.5 ?

loop_
_geom_bond_atom_site_label_1
_geom_bond_atom_site_label_2
_geom_bond_site_symmetry_2
_geom_bond_distance
_geom_bond_publ_flag
C1 C6 . 1.388(4) ?
C1 C2 . 1.391(4) ?
C1 C11 . 1.491(4) ?
C2 O2 . 1.362(3) yes
C2 C3 . 1.412(4) yes
O2 N27 2_767 2.626(3) ?
O2 H2 . 0.96(3) ?
C3 C4 . 1.393(4) ?
C3 C28 2_767 1.458(4) yes
C4 C5 . 1.366(4) ?
C4 H4 . 0.9500 ?
C5 C6 . 1.393(4) ?
C5 H5 . 0.9500 ?
C6 H6 . 0.9500 ?
C11 C16 . 1.385(4) ?
C11 C12 . 1.404(4) ?
C12 O12 . 1.356(3) ?
C12 C13 . 1.404(4) ?
O12 N18 . 2.603(3) ?
O12 H12 . 0.90(4) ?
C13 C14 . 1.403(4) ?
C13 C17 . 1.448(4) ?
C14 C15 . 1.373(4) ?
C14 H14 . 0.9500 ?
C15 C16 . 1.386(4) ?
C15 H15 . 0.9500 ?
C16 H16 . 0.9500 ?
C17 N18 . 1.284(3) ?
C17 H17 . 0.9500 ?
N18 C21 . 1.423(3) ?
C21 C22 . 1.384(4) ?
C21 C26 . 1.400(4) ?
C22 C23 . 1.381(4) ?
C22 H22 . 0.9500 ?
C23 C24 . 1.378(4) ?
C23 H23 . 0.9500 ?
C24 C25 . 1.378(4) ?
C24 H24 . 0.9500 ?
C25 C26 . 1.390(4) ?
C25 H25 . 0.9500 ?
C26 N27 . 1.422(3) yes
N27 C28 . 1.286(3) yes
C28 C3 2_767 1.458(4) ?
C28 H28 . 0.9500 ?
S1 O11 . 1.477(5) ?
S1 C31 . 1.780(5) ?
S1 C32 . 1.782(5) ?
C31 H31A . 0.9800 ?
C31 H31B . 0.9800 ?
C31 H31C . 0.9800 ?
C32 H32A . 0.9800 ?
C32 H32B . 0.9800 ?
C32 H32C . 0.9800 ?
S2 O21 . 1.497(2) ?
S2 C42 . 1.765(3) ?
S2 C41 . 1.772(3) ?
C41 H41A . 0.9800 ?
C41 H41B . 0.9800 ?
C41 H41C . 0.9800 ?
C42 H42A . 0.9800 ?
C42 H42B . 0.9800 ?
C42 H42C . 0.9800 ?
S1B O11B . 1.497(18) ?
S1B C32B . 1.781(16) ?
S1B C31B . 1.782(16) ?
C31B H31D . 0.9800 ?
C31B H31E . 0.9800 ?
C31B H31F . 0.9800 ?
C32B H32D . 0.9800 ?
C32B H32E . 0.9800 ?
C32B H32F . 0.9800 ?

loop_
_geom_hbond_atom_site_label_D
_geom_hbond_atom_site_label_H
_geom_hbond_atom_site_label_A
_geom_hbond_site_symmetry_A
_geom_hbond_distance_DH
_geom_hbond_distance_HA
_geom_hbond_distance_DA
_geom_hbond_angle_DHA
_geom_hbond_publ_flag
O2 H2 N27 2_767 0.96(3) 1.75(4) 2.626(3) 150(2) yes
O12 H12 N18 . 0.90(4) 1.80(4) 2.603(3) 147(2) yes

loop_
_geom_torsion_atom_site_label_1
_geom_torsion_atom_site_label_2
_geom_torsion_atom_site_label_3
_geom_torsion_atom_site_label_4
_geom_torsion_site_symmetry_1
_geom_torsion_site_symmetry_3
_geom_torsion_site_symmetry_4
_geom_torsion
_geom_torsion_publ_flag
C6 C1 C2 O2 . . . 178.6(2) ?
C11 C1 C2 O2 . . . -3.9(4) ?
C6 C1 C2 C3 . . . -2.5(4) ?
C11 C1 C2 C3 . . . 175.0(2) ?
C1 C2 O2 N27 . . 2_767 178.3(2) ?
C3 C2 O2 N27 . . 2_767 -0.6(2) ?
O2 C2 C3 C4 . . . -178.3(2) ?
C1 C2 C3 C4 . . . 2.8(4) ?
O2 C2 C3 C28 . . 2_767 3.8(4) yes
C1 C2 C3 C28 . . 2_767 -175.1(2) ?
C2 C3 C4 C5 . . . -0.7(4) ?
C28 C3 C4 C5 2_767 . . 177.3(3) ?
C3 C4 C5 C6 . . . -1.6(4) ?
C2 C1 C6 C5 . . . 0.2(4) ?
C11 C1 C6 C5 . . . -177.4(3) ?
C4 C5 C6 C1 . . . 1.9(4) ?
C6 C1 C11 C16 . . . 73.5(4) ?
C2 C1 C11 C16 . . . -104.0(3) ?
C6 C1 C11 C12 . . . -104.0(3) ?
C2 C1 C11 C12 . . . 78.5(3) yes
C16 C11 C12 O12 . . . -177.4(2) ?
C1 C11 C12 O12 . . . 0.1(4) ?
C16 C11 C12 C13 . . . 1.0(4) ?
C1 C11 C12 C13 . . . 178.6(3) ?
C13 C12 O12 N18 . . . -3.0(3) ?
C11 C12 O12 N18 . . . 175.4(2) ?
O12 C12 C13 C14 . . . 178.8(2) ?
C11 C12 C13 C14 . . . 0.4(4) ?
O12 C12 C13 C17 . . . 6.2(4) yes
C11 C12 C13 C17 . . . -172.2(2) ?
C12 C13 C14 C15 . . . -0.9(4) ?
C17 C13 C14 C15 . . . 171.8(3) ?
C13 C14 C15 C16 . . . 0.0(4) ?
C12 C11 C16 C15 . . . -2.0(4) ?
C1 C11 C16 C15 . . . -179.5(3) ?
C14 C15 C16 C11 . . . 1.5(5) ?
C14 C13 C17 N18 . . . -179.0(3) ?
C12 C13 C17 N18 . . . -6.5(4) yes
C13 C17 N18 C21 . . . 169.6(2) ?
C13 C17 N18 H12 . . . 5.1(12) ?
C13 C17 N18 O12 . . . 3.2(3) ?
C12 O12 N18 C17 . . . -0.1(2) ?
C12 O12 N18 C21 . . . -155.6(4) ?
C12 O12 N18 H12 . . . -170(6) ?
C17 N18 C21 C22 . . . -48.8(4) ?
H12 N18 C21 C22 . . . 107.0(18) ?
O12 N18 C21 C22 . . . 103.0(4) ?
C17 N18 C21 C26 . . . 134.1(3) ?
H12 N18 C21 C26 . . . -70.1(18) ?
O12 N18 C21 C26 . . . -74.2(5) ?
C26 C21 C22 C23 . . . 1.2(4) ?
N18 C21 C22 C23 . . . -176.0(3) ?
C21 C22 C23 C24 . . . -0.8(4) ?
C22 C23 C24 C25 . . . -0.3(4) ?
C23 C24 C25 C26 . . . 1.1(5) ?
C24 C25 C26 C21 . . . -0.7(4) ?
C24 C25 C26 N27 . . . 177.1(3) ?
C22 C21 C26 C25 . . . -0.4(4) ?
N18 C21 C26 C25 . . . 176.8(3) ?
C22 C21 C26 N27 . . . -178.3(2) ?
N18 C21 C26 N27 . . . -1.1(4) ?
C25 C26 N27 C28 . . . 55.7(4) yes
C21 C26 N27 C28 . . . -126.5(3) yes
C26 N27 C28 C3 . . 2_767 -175.5(2) yes
C2 C3 C28 N27 . 2_767 2_767 -6.8(4) yes
